data_7702870
loop_
_publ_author_name
'Hong, Mo'
'Dong, Guo'
'Chun-ying, Duan'
'Yu-ting, Li'
'Qing-jin, Meng'

_publ_section_title
;
 A three-dimensional porous metal--organic framework
 [Fe2L3&#x00B7;(DMF)7&#x00B7;(C4H10O)0.5] constructed from triple-helices
 {L = bis[2,4-dihydroxybenzaldehyde]hydrazone}
;
_journal_issue 18
_journal_name_full 'J. Chem. Soc., Dalton Trans.'
_journal_page_first 3422
_journal_paper_doi 10.1039/B206702A
_journal_year 2002
_chemical_formula_sum 'C65 H84 Fe2 N13 O19.5'
_chemical_formula_weight 1471.15
_space_group_IT_number 15
_space_group_name_Hall '-C 2yc'
_space_group_name_H-M_alt 'C 1 2/c 1'
_symmetry_cell_setting monoclinic
_symmetry_space_group_name_H-M 'C 1 2/c 1'
_atom_sites_solution_hydrogens geom
_atom_sites_solution_primary direct
_atom_sites_solution_secondary difmap
_audit_creation_method SHELXL-97
_cell_angle_alpha 90.00
_cell_angle_beta 112.501(2)
_cell_angle_gamma 90.00
_cell_formula_units_Z 4
_cell_length_a 23.682(3)
_cell_length_b 23.465(3)
_cell_length_c 14.912(2)
_cell_measurement_reflns_used 3109
_cell_measurement_temperature 293(2)
_cell_measurement_theta_max 26.62
_cell_measurement_theta_min 2.20
_cell_volume 7655.7(17)
_computing_cell_refinement 'Bruker SMART'
_computing_data_collection 'Bruker SMART'
_computing_data_reduction 'Bruker SAINT'
_computing_molecular_graphics 'Bruker SHELXTL'
_computing_publication_material 'Bruker SHELXTL'
_computing_structure_refinement 'Bruker SHELXTL'
_computing_structure_solution 'Bruker SHELXTL'
_diffrn_ambient_temperature 293(2)
_diffrn_measured_fraction_theta_full 0.977
_diffrn_measured_fraction_theta_max 0.977
_diffrn_measurement_device_type 'CCD area detector'
_diffrn_measurement_method 'phi and omega scans'
_diffrn_radiation_monochromator graphite
_diffrn_radiation_source 'fine-focus sealed tube'
_diffrn_radiation_type MoK\a
_diffrn_radiation_wavelength 0.71073
_diffrn_reflns_av_R_equivalents 0.0975
_diffrn_reflns_av_sigmaI/netI 0.1891
_diffrn_reflns_limit_h_max 28
_diffrn_reflns_limit_h_min -28
_diffrn_reflns_limit_k_max 27
_diffrn_reflns_limit_k_min -27
_diffrn_reflns_limit_l_max 16
_diffrn_reflns_limit_l_min -17
_diffrn_reflns_number 18224
_diffrn_reflns_theta_full 25.00
_diffrn_reflns_theta_max 25.00
_diffrn_reflns_theta_min 1.86
_exptl_absorpt_coefficient_mu 0.453
_exptl_absorpt_correction_T_max 0.8719
_exptl_absorpt_correction_T_min 0.8436
_exptl_absorpt_correction_type empirical
_exptl_absorpt_process_details SADABS
_exptl_crystal_colour dark-red
_exptl_crystal_density_diffrn 1.276
_exptl_crystal_density_method 'not measured'
_exptl_crystal_description block
_exptl_crystal_F_000 3092
_exptl_crystal_size_max 0.40
_exptl_crystal_size_mid 0.30
_exptl_crystal_size_min 0.30
_refine_diff_density_max 0.354
_refine_diff_density_min -0.327
_refine_diff_density_rms 0.064
_refine_ls_extinction_method none
_refine_ls_goodness_of_fit_ref 1.010
_refine_ls_hydrogen_treatment mixed
_refine_ls_matrix_type full
_refine_ls_number_parameters 598
_refine_ls_number_reflns 6590
_refine_ls_number_restraints 437
_refine_ls_restrained_S_all 1.011
_refine_ls_R_factor_all 0.1698
_refine_ls_R_factor_gt 0.0730
_refine_ls_shift/su_max 0.006
_refine_ls_shift/su_mean 0.000
_refine_ls_structure_factor_coef Fsqd
_refine_ls_weighting_details 'calc w=1/[\s^2^(Fo^2^)+(0.0100P)^2^+0.0000P] where P=(Fo^2^+2Fc^2^)/3'
_refine_ls_weighting_scheme calc
_refine_ls_wR_factor_gt 0.1208
_refine_ls_wR_factor_ref 0.1427
_reflns_number_gt 2874
_reflns_number_total 6590
_reflns_threshold_expression >2sigma(I)
_cod_data_source_file b206702a.txt
_cod_data_source_block complex_1
_cod_depositor_comments
;
The following automatic conversions were performed:

data item '_symmetry_cell_setting' value 'Monoclinic' was changed to
'monoclinic' in accordance with the
/home/saulius/struct/COD-crude-data/automatic-downloads/DataCite-retrospective/RSC/depositions/lib/dictionaries/cif_core.dic
dictionary named 'cif_core.dic' version 2.4.2 last updated on
2011-04-26.

Automatic conversion script
Id: cif_fix_values 6909 2019-04-08 15:41:33Z antanas 
;
_cod_original_cell_volume 7656.0(18)
_cod_original_sg_symbol_H-M 'C2/c  '
_cod_original_formula_sum 'C65 H84 Fe2 N13 O19.50'
_cod_database_code 7702870

loop_
_symmetry_equiv_pos_as_xyz
'x, y, z'
'-x, y, -z+1/2'
'x+1/2, y+1/2, z'
'-x+1/2, y+1/2, -z+1/2'
'-x, -y, -z'
'x, -y, z-1/2'
'-x+1/2, -y+1/2, -z'
'x+1/2, -y+1/2, z-1/2'

loop_
_atom_site_label
_atom_site_type_symbol
_atom_site_fract_x
_atom_site_fract_y
_atom_site_fract_z
_atom_site_U_iso_or_equiv
_atom_site_adp_type
_atom_site_occupancy
_atom_site_symmetry_multiplicity
_atom_site_calc_flag
_atom_site_refinement_flags
_atom_site_disorder_assembly
_atom_site_disorder_group
Fe1 Fe1 -0.03201(2) 0.81301(2) 0.60824(4) 0.04879(17) Uani 1 1 d . . .
O1 O 0.01404(10) 0.84298(9) 0.53871(18) 0.0571(8) Uani 1 1 d . . .
O3 O -0.05404(11) 0.74284(9) 0.53684(18) 0.0611(9) Uani 1 1 d . . .
O2 O -0.10711(10) 0.85173(9) 0.53243(18) 0.0561(9) Uani 1 1 d . . .
O4 O 0.09167(12) 0.97189(11) 0.3711(2) 0.0891(10) Uani 1 1 d . . .
H4B H 0.0875 0.9486 0.3254 0.107 Uiso 1 1 d R . .
O5 O -0.31713(12) 0.87795(13) 0.3437(2) 0.1046(13) Uani 1 1 d . . .
H5B H -0.3026 0.8948 0.3094 0.157 Uiso 1 1 calc R . .
N1 N 0.00486(11) 0.88298(11) 0.70559(18) 0.0437(9) Uani 1 1 d . . .
N3 N 0.04343(13) 0.76372(11) 0.7101(2) 0.0529(11) Uani 1 1 d . . .
N2 N -0.07886(12) 0.79069(11) 0.6999(2) 0.0482(10) Uani 1 1 d . . .
C1 C 0.03704(15) 0.89376(15) 0.5326(3) 0.0475(12) Uani 1 1 d . . .
C2 C 0.05314(15) 0.90651(16) 0.4552(3) 0.0565(13) Uani 1 1 d . . .
H2A H 0.0478 0.8793 0.4073 0.068 Uiso 1 1 calc R . .
C3 C 0.07690(17) 0.95870(17) 0.4482(3) 0.0636(14) Uani 1 1 d . . .
C4 C 0.08499(17) 0.99995(16) 0.5195(3) 0.0665(15) Uani 1 1 d . . .
H4A H 0.0997 1.0359 0.5136 0.080 Uiso 1 1 calc R . .
C5 C 0.07149(16) 0.98734(16) 0.5962(3) 0.0598(13) Uani 1 1 d . . .
H5A H 0.0780 1.0146 0.6443 0.072 Uiso 1 1 calc R . .
C6 C 0.04841(15) 0.93562(15) 0.6060(3) 0.0473(12) Uani 1 1 d . . .
C7 C 0.03362(15) 0.92638(14) 0.6881(3) 0.0498(13) Uani 1 1 d . . .
H7A H 0.0459 0.9546 0.7354 0.060 Uiso 1 1 calc R . .
C8 C -0.16365(16) 0.84444(14) 0.5224(3) 0.0505(13) Uani 1 1 d . . .
C9 C -0.20996(17) 0.86548(15) 0.4395(3) 0.0648(15) Uani 1 1 d . . .
H9A H -0.1998 0.8845 0.3930 0.078 Uiso 1 1 calc R . .
C10 C -0.27136(19) 0.85862(17) 0.4247(3) 0.0728(17) Uani 1 1 d . . .
C11 C -0.28717(19) 0.83019(18) 0.4922(3) 0.0859(18) Uani 1 1 d . . .
H11A H -0.3281 0.8244 0.4813 0.103 Uiso 1 1 calc R . .
C12 C -0.24276(18) 0.81057(17) 0.5748(3) 0.0794(17) Uani 1 1 d . . .
H12A H -0.2536 0.7927 0.6215 0.095 Uiso 1 1 calc R . .
C13 C -0.18091(16) 0.81680(16) 0.5907(3) 0.0551(13) Uani 1 1 d . . .
C14 C -0.13735(17) 0.79211(15) 0.6785(3) 0.0604(14) Uani 1 1 d . . .
H14A H -0.1521 0.7762 0.7225 0.072 Uiso 1 1 calc R . .
C15 C 0.05717(16) 0.71170(15) 0.7006(3) 0.0677(15) Uani 1 1 d U A .
H15A H 0.0909 0.6962 0.7500 0.081 Uiso 1 1 calc R . .
C16 C 0.02447(18) 0.67584(16) 0.6196(3) 0.0776(14) Uani 1 1 d U . .
O6 O -0.0544(3) 0.5662(2) 0.3822(5) 0.136(3) Uani 0.610(3) 1 d PU A 1
H6A H -0.0875 0.5786 0.3453 0.204 Uiso 0.610(3) 1 calc PR A 1
C17 C 0.0534(3) 0.6246(3) 0.6089(6) 0.089(2) Uani 0.610(3) 1 d PU A 1
H17A H 0.0920 0.6157 0.6544 0.107 Uiso 0.610(3) 1 calc PR A 1
C18 C 0.0261(3) 0.5885(3) 0.5342(6) 0.091(2) Uani 0.610(3) 1 d PU A 1
H18A H 0.0440 0.5536 0.5320 0.110 Uiso 0.610(3) 1 calc PR A 1
C19 C -0.0288(4) 0.6036(3) 0.4606(7) 0.0945(19) Uani 0.610(3) 1 d PU A 1
C20 C -0.0590(4) 0.6522(3) 0.4721(6) 0.081(2) Uani 0.610(3) 1 d PU A 1
H20A H -0.0997 0.6580 0.4317 0.097 Uiso 0.610(3) 1 calc PR A 1
O6' O -0.0733(4) 0.5535(3) 0.4244(7) 0.113(4) Uani 0.390(3) 1 d PU A 2
H6'B H -0.1015 0.5628 0.3710 0.136 Uiso 0.390(3) 1 d PR A 2
C17' C 0.0382(5) 0.6139(5) 0.6410(10) 0.091(2) Uani 0.390(3) 1 d PU A 2
H17B H 0.0677 0.6031 0.7005 0.109 Uiso 0.390(3) 1 calc PR A 2
C18' C 0.0082(5) 0.5733(5) 0.5750(9) 0.093(2) Uani 0.390(3) 1 d PU A 2
H18B H 0.0195 0.5351 0.5834 0.112 Uiso 0.390(3) 1 calc PR A 2
C19' C -0.0418(6) 0.5932(5) 0.4918(11) 0.092(2) Uani 0.390(3) 1 d PU A 2
C20' C -0.0571(6) 0.6552(4) 0.4658(7) 0.082(2) Uani 0.390(3) 1 d PDU A 2
H20B H -0.0826 0.6673 0.4042 0.099 Uiso 0.390(3) 1 calc PR A 2
C21 C -0.02932(17) 0.69244(16) 0.5433(3) 0.0670(13) Uani 1 1 d DU A .
N4 N 0.14438(15) 0.81642(15) 0.2493(2) 0.0935(14) Uani 1 1 d D . .
O7 O 0.0858(2) 0.89008(17) 0.2485(3) 0.201(2) Uani 1 1 d D . .
C22 C 0.0971(2) 0.8497(2) 0.2057(4) 0.120(2) Uani 1 1 d D . .
H22A H 0.0719 0.8425 0.1415 0.144 Uiso 1 1 calc R . .
C23 C 0.1613(3) 0.7710(2) 0.1986(4) 0.172(3) Uani 1 1 d D . .
H23A H 0.1326 0.7696 0.1324 0.257 Uiso 1 1 calc R . .
H23B H 0.1609 0.7353 0.2297 0.257 Uiso 1 1 calc R . .
H23C H 0.2015 0.7780 0.2000 0.257 Uiso 1 1 calc R . .
C24 C 0.1814(3) 0.8308(3) 0.3480(4) 0.215(4) Uani 1 1 d D . .
H24A H 0.1592 0.8562 0.3729 0.323 Uiso 1 1 calc R . .
H24B H 0.2183 0.8489 0.3504 0.323 Uiso 1 1 calc R . .
H24C H 0.1915 0.7967 0.3865 0.323 Uiso 1 1 calc R . .
N5 N 0.11185(19) 0.72044(19) 0.4704(3) 0.157(2) Uani 1 1 d DU . .
O8 O 0.1759(2) 0.7389(2) 0.6191(4) 0.230(3) Uani 1 1 d DU . .
C25 C 0.1291(3) 0.7514(3) 0.5488(4) 0.180(3) Uani 1 1 d DU . .
H25A H 0.1061 0.7829 0.5519 0.216 Uiso 1 1 calc R . .
C26 C 0.0563(3) 0.7335(3) 0.3922(4) 0.192(4) Uani 1 1 d DU . .
H26A H 0.0457 0.7726 0.3968 0.289 Uiso 1 1 calc R . .
H26B H 0.0244 0.7091 0.3951 0.289 Uiso 1 1 calc R . .
H26C H 0.0611 0.7276 0.3319 0.289 Uiso 1 1 calc R . .
C27 C 0.1463(3) 0.6744(3) 0.4554(6) 0.268(4) Uani 1 1 d DU . .
H27A H 0.1607 0.6507 0.5123 0.403 Uiso 1 1 calc R . .
H27B H 0.1805 0.6890 0.4433 0.403 Uiso 1 1 calc R . .
H27C H 0.1208 0.6522 0.4007 0.403 Uiso 1 1 calc R . .
N6 N -0.2600(3) 1.0848(3) 0.3740(5) 0.130(3) Uani 0.50 1 d PDU B 1
O9 O -0.3352(3) 1.1056(3) 0.2303(4) 0.097(3) Uani 0.50 1 d PDU B 1
C28 C -0.3154(3) 1.0763(4) 0.3034(5) 0.123(4) Uani 0.50 1 d PDU B 1
H28A H -0.3396 1.0469 0.3107 0.148 Uiso 0.50 1 calc PR B 1
C29 C -0.2437(5) 1.0442(4) 0.4525(7) 0.174(6) Uani 0.50 1 d PDU B 1
H29A H -0.2798 1.0250 0.4512 0.261 Uiso 0.50 1 calc PR B 1
H29B H -0.2248 1.0638 0.5133 0.261 Uiso 0.50 1 calc PR B 1
H29C H -0.2156 1.0169 0.4454 0.261 Uiso 0.50 1 calc PR B 1
C30 C -0.2139(4) 1.1210(4) 0.3610(8) 0.164(6) Uani 0.50 1 d PDU B 1
H30A H -0.2332 1.1477 0.3095 0.246 Uiso 0.50 1 calc PR B 1
H30B H -0.1856 1.0979 0.3450 0.246 Uiso 0.50 1 calc PR B 1
H30C H -0.1922 1.1415 0.4201 0.246 Uiso 0.50 1 calc PR B 1
O9' O -0.3525(3) 1.0961(6) 0.2613(7) 0.081(4) Uani 0.25 1 d PDU C 2
C28' C -0.3114(3) 1.0900(8) 0.2303(7) 0.120(6) Uani 0.25 1 d PDU C 2
H28B H -0.3176 1.0875 0.1650 0.144 Uiso 0.25 1 calc PR C 2
N6' N -0.2564(3) 1.0874(5) 0.3040(6) 0.157(5) Uani 0.25 1 d PDU C 2
C29' C -0.2078(4) 1.0853(10) 0.2673(10) 0.237(12) Uani 0.25 1 d PDU C 2
H29D H -0.2169 1.0564 0.2182 0.356 Uiso 0.25 1 calc PR C 2
H29E H -0.1698 1.0764 0.3195 0.356 Uiso 0.25 1 calc PR C 2
H29F H -0.2045 1.1215 0.2399 0.356 Uiso 0.25 1 calc PR C 2
C30' C -0.2421(8) 1.1330(6) 0.3743(10) 0.161(9) Uani 0.25 1 d PDU C 2
H30D H -0.2732 1.1351 0.4008 0.242 Uiso 0.25 1 calc PR C 2
H30E H -0.2405 1.1684 0.3433 0.242 Uiso 0.25 1 calc PR C 2
H30F H -0.2033 1.1257 0.4255 0.242 Uiso 0.25 1 calc PR C 2
N7 N -0.27018(19) 0.9979(2) 0.1286(4) 0.165(3) Uani 0.347(4) 1 d PDU D 3
O10 O -0.2888(4) 0.9172(3) 0.2020(7) 0.120(4) Uani 0.347(4) 1 d PDU D 3
C31 C -0.2603(6) 0.9619(4) 0.2044(7) 0.138(5) Uani 0.347(4) 1 d PDU D 3
H31A H -0.2295 0.9716 0.2633 0.165 Uiso 0.347(4) 1 calc PR D 3
C32 C -0.3215(6) 0.9879(8) 0.0381(9) 0.225(9) Uani 0.347(4) 1 d PDU D 3
H32A H -0.3520 0.9659 0.0503 0.338 Uiso 0.347(4) 1 calc PR D 3
H32B H -0.3078 0.9675 -0.0056 0.338 Uiso 0.347(4) 1 calc PR D 3
H32C H -0.3386 1.0238 0.0095 0.338 Uiso 0.347(4) 1 calc PR D 3
C33 C -0.2135(3) 1.0217(6) 0.1304(10) 0.142(6) Uani 0.347(4) 1 d PDU D 3
H33A H -0.1833 1.0204 0.1955 0.213 Uiso 0.347(4) 1 calc PR D 3
H33B H -0.2200 1.0606 0.1088 0.213 Uiso 0.347(4) 1 calc PR D 3
H33C H -0.1996 1.0001 0.0883 0.213 Uiso 0.347(4) 1 calc PR D 3
N7' N -0.27018(19) 0.9979(2) 0.1286(4) 0.165(3) Uani 0.403(4) 1 d PDU D 4
O10' O -0.2774(4) 0.9432(3) 0.2365(5) 0.103(4) Uani 0.403(4) 1 d PDU D 4
C31' C -0.3041(4) 0.9578(4) 0.1512(6) 0.130(4) Uani 0.403(4) 1 d PDU D 4
H31B H -0.3415 0.9436 0.1090 0.156 Uiso 0.403(4) 1 calc PR D 4
C33' C -0.3071(8) 1.0316(6) 0.0464(11) 0.205(8) Uani 0.403(4) 1 d PDU D 4
H33D H -0.3451 1.0123 0.0123 0.308 Uiso 0.403(4) 1 calc PR D 4
H33E H -0.2857 1.0369 0.0038 0.308 Uiso 0.403(4) 1 calc PR D 4
H33F H -0.3151 1.0680 0.0684 0.308 Uiso 0.403(4) 1 calc PR D 4
C32' C -0.2178(4) 1.0337(5) 0.1769(9) 0.142(7) Uani 0.403(4) 1 d PD D 4
H32D H -0.1895 1.0140 0.2322 0.213 Uiso 0.403(4) 1 calc PR D 4
H32E H -0.2308 1.0682 0.1978 0.213 Uiso 0.403(4) 1 calc PR D 4
H32F H -0.1984 1.0427 0.1328 0.213 Uiso 0.403(4) 1 calc PR D 4
O11 O 0.0000 0.4838(5) 0.7500 0.203(5) Uiso 0.50 2 d SPDU . .
C34 C -0.0474(3) 0.5229(4) 0.6909(7) 0.195(5) Uiso 0.50 1 d PDU . .
H34A H -0.0316 0.5529 0.6622 0.234 Uiso 0.50 1 calc PR . .
H34B H -0.0705 0.5393 0.7261 0.234 Uiso 0.50 1 calc PR . .
C35 C -0.0823(6) 0.4794(6) 0.6196(9) 0.269(8) Uiso 0.50 1 d PDU . .
H35D H -0.1177 0.4968 0.5716 0.404 Uiso 0.50 1 calc PR . .
H35A H -0.0948 0.4497 0.6521 0.404 Uiso 0.50 1 calc PR . .
H35B H -0.0570 0.4636 0.5886 0.404 Uiso 0.50 1 calc PR . .

loop_
_atom_site_aniso_label
_atom_site_aniso_U_11
_atom_site_aniso_U_22
_atom_site_aniso_U_33
_atom_site_aniso_U_23
_atom_site_aniso_U_13
_atom_site_aniso_U_12
Fe1 0.0474(3) 0.0407(3) 0.0546(4) -0.0015(3) 0.0155(3) 0.0006(3)
O1 0.0567(15) 0.0493(15) 0.0711(18) -0.0088(14) 0.0309(13) -0.0091(13)
O3 0.0634(16) 0.0427(15) 0.0623(19) -0.0112(15) 0.0072(14) 0.0039(13)
O2 0.0454(15) 0.0481(14) 0.0683(19) 0.0089(14) 0.0145(14) 0.0068(13)
O4 0.113(2) 0.088(2) 0.086(2) 0.0218(18) 0.0602(17) 0.0039(18)
O5 0.059(2) 0.138(3) 0.087(2) 0.028(2) -0.0052(18) 0.0132(19)
N1 0.0493(18) 0.0429(16) 0.0397(19) -0.0001(14) 0.0180(16) 0.0060(15)
N3 0.0455(18) 0.0441(18) 0.057(2) -0.0028(17) 0.0062(16) -0.0013(16)
N2 0.0389(17) 0.0382(17) 0.062(2) 0.0001(16) 0.0134(16) -0.0017(15)
C1 0.040(2) 0.057(2) 0.048(2) 0.008(2) 0.0190(18) 0.012(2)
C2 0.049(2) 0.062(3) 0.059(3) 0.006(2) 0.021(2) 0.007(2)
C3 0.063(3) 0.069(3) 0.070(3) 0.028(3) 0.038(2) 0.013(2)
C4 0.075(3) 0.049(2) 0.075(3) 0.011(2) 0.027(2) 0.001(2)
C5 0.063(3) 0.062(3) 0.064(3) 0.008(2) 0.035(2) -0.005(2)
C6 0.046(2) 0.058(2) 0.050(2) 0.007(2) 0.0311(19) -0.008(2)
C7 0.043(2) 0.036(2) 0.065(3) -0.007(2) 0.015(2) -0.0007(18)
C8 0.037(2) 0.044(2) 0.058(3) 0.006(2) 0.005(2) 0.0019(19)
C9 0.056(3) 0.055(3) 0.073(3) 0.014(2) 0.013(2) 0.000(2)
C10 0.059(3) 0.066(3) 0.078(4) 0.009(3) 0.009(3) 0.002(2)
C11 0.054(3) 0.094(4) 0.099(4) 0.009(3) 0.018(3) -0.001(3)
C12 0.063(3) 0.077(3) 0.088(4) 0.018(3) 0.018(3) 0.005(3)
C13 0.041(2) 0.050(2) 0.062(3) 0.008(2) 0.006(2) 0.000(2)
C14 0.063(3) 0.048(2) 0.076(3) 0.006(2) 0.033(2) -0.011(2)
C15 0.050(2) 0.045(2) 0.091(3) -0.011(2) 0.007(2) 0.010(2)
C16 0.065(2) 0.048(2) 0.092(3) -0.026(2) -0.001(2) 0.0132(19)
O6 0.132(4) 0.077(3) 0.138(5) -0.053(4) -0.018(4) 0.003(3)
C17 0.076(3) 0.060(3) 0.099(3) -0.028(3) -0.003(3) 0.007(3)
C18 0.081(3) 0.058(3) 0.103(3) -0.027(3) -0.001(3) 0.008(3)
C19 0.084(3) 0.061(3) 0.102(3) -0.031(3) -0.004(3) 0.001(3)
C20 0.069(3) 0.052(3) 0.097(3) -0.025(3) 0.005(3) 0.004(3)
O6' 0.112(6) 0.062(5) 0.110(6) -0.031(5) -0.019(5) 0.008(4)
C17' 0.079(4) 0.059(3) 0.100(4) -0.028(3) -0.004(3) 0.007(3)
C18' 0.081(3) 0.061(3) 0.104(3) -0.028(3) -0.003(3) 0.007(3)
C19' 0.082(3) 0.059(3) 0.103(3) -0.029(3) -0.001(3) 0.000(3)
C20' 0.071(3) 0.054(3) 0.097(4) -0.026(3) 0.005(3) 0.004(3)
C21 0.059(2) 0.046(2) 0.082(3) -0.017(2) 0.012(2) -0.002(2)
N4 0.103(3) 0.107(3) 0.065(3) 0.011(3) 0.026(2) 0.008(3)
O7 0.331(4) 0.158(3) 0.159(3) 0.008(3) 0.144(3) 0.093(3)
C22 0.118(4) 0.159(5) 0.074(4) 0.005(4) 0.026(4) 0.023(4)
C23 0.293(6) 0.103(4) 0.160(5) -0.011(4) 0.132(5) 0.041(5)
C24 0.155(6) 0.301(10) 0.128(6) -0.004(7) -0.014(5) -0.029(7)
N5 0.154(4) 0.161(4) 0.167(4) -0.007(4) 0.072(3) 0.041(3)
O8 0.182(4) 0.290(6) 0.214(5) 0.025(4) 0.071(4) 0.083(4)
C25 0.171(5) 0.175(6) 0.192(7) 0.003(5) 0.067(5) 0.062(5)
C26 0.188(6) 0.203(7) 0.172(7) 0.007(6) 0.052(6) -0.023(6)
C27 0.282(7) 0.215(7) 0.324(9) -0.058(7) 0.133(7) 0.102(6)
N6 0.076(5) 0.165(6) 0.131(6) -0.044(5) 0.019(5) 0.036(5)
O9 0.085(4) 0.105(5) 0.093(5) 0.046(4) 0.026(4) 0.014(4)
C28 0.063(5) 0.149(6) 0.143(7) -0.006(6) 0.023(5) 0.037(5)
C29 0.088(8) 0.199(11) 0.183(13) -0.017(11) -0.006(9) 0.062(8)
C30 0.096(8) 0.173(9) 0.165(10) -0.038(8) -0.015(8) 0.055(7)
O9' 0.045(7) 0.118(9) 0.084(8) 0.046(7) 0.029(6) 0.003(7)
C28' 0.063(8) 0.137(9) 0.134(9) 0.016(9) 0.008(8) 0.045(8)
N6' 0.095(7) 0.169(7) 0.169(8) 0.004(7) 0.007(7) 0.038(7)
C29' 0.159(17) 0.238(17) 0.228(19) 0.089(17) -0.024(17) 0.071(16)
C30' 0.103(13) 0.181(14) 0.170(14) -0.023(13) 0.019(12) 0.066(12)
N7 0.194(4) 0.130(4) 0.165(4) 0.055(4) 0.062(4) 0.008(4)
O10 0.121(7) 0.152(8) 0.083(7) 0.050(6) 0.036(6) 0.011(7)
C31 0.177(7) 0.109(7) 0.130(7) 0.054(7) 0.062(7) 0.007(7)
C32 0.262(14) 0.145(12) 0.201(14) 0.043(13) 0.015(13) 0.033(13)
C33 0.124(9) 0.186(13) 0.168(11) 0.077(10) 0.113(8) 0.025(10)
N7' 0.194(4) 0.130(4) 0.165(4) 0.055(4) 0.062(4) 0.008(4)
O10' 0.134(7) 0.069(5) 0.077(6) 0.033(5) 0.007(5) -0.006(5)
C31' 0.162(7) 0.100(6) 0.142(7) 0.045(6) 0.073(6) -0.007(6)
C33' 0.213(13) 0.149(12) 0.221(13) 0.061(12) 0.047(11) 0.039(11)
C32' 0.108(9) 0.261(19) 0.089(9) -0.052(11) 0.075(8) -0.005(11)

loop_
_atom_type_symbol
_atom_type_description
_atom_type_scat_dispersion_real
_atom_type_scat_dispersion_imag
_atom_type_scat_source
C C 0.0033 0.0016 'International Tables Vol C Tables 4.2.6.8 and 6.1.1.4'
H H 0.0000 0.0000 'International Tables Vol C Tables 4.2.6.8 and 6.1.1.4'
N N 0.0061 0.0033 'International Tables Vol C Tables 4.2.6.8 and 6.1.1.4'
O O 0.0106 0.0060 'International Tables Vol C Tables 4.2.6.8 and 6.1.1.4'
Fe Fe1 0.3463 0.8444 'International Tables Vol C Tables 4.2.6.8 and 6.1.1.4'

loop_
_geom_angle_atom_site_label_1
_geom_angle_atom_site_label_2
_geom_angle_atom_site_label_3
_geom_angle
_geom_angle_site_symmetry_1
_geom_angle_site_symmetry_3
O1 Fe1 O3 96.05(11) . .
O1 Fe1 O2 95.66(11) . .
O3 Fe1 O2 94.87(10) . .
O1 Fe1 N2 171.20(11) . .
O3 Fe1 N2 92.71(11) . .
O2 Fe1 N2 84.38(11) . .
O1 Fe1 N1 85.19(10) . .
O3 Fe1 N1 170.22(10) . .
O2 Fe1 N1 94.67(10) . .
N2 Fe1 N1 86.04(10) . .
O1 Fe1 N3 95.03(11) . .
O3 Fe1 N3 84.71(10) . .
O2 Fe1 N3 169.29(12) . .
N2 Fe1 N3 84.95(11) . .
N1 Fe1 N3 85.51(10) . .
C1 O1 Fe1 134.8(2) . .
C21 O3 Fe1 135.7(2) . .
C8 O2 Fe1 133.1(2) . .
C3 O4 H4B 123.0 . .
C10 O5 H5B 109.5 . .
C7 N1 N1 117.8(2) . 2_556
C7 N1 Fe1 124.8(2) . .
N1 N1 Fe1 117.35(14) 2_556 .
C15 N3 N2 116.2(3) . 2_556
C15 N3 Fe1 127.0(2) . .
N2 N3 Fe1 116.67(19) 2_556 .
C14 N2 N3 115.4(3) . 2_556
C14 N2 Fe1 127.3(3) . .
N3 N2 Fe1 116.7(2) 2_556 .
O1 C1 C2 120.3(3) . .
O1 C1 C6 122.0(4) . .
C2 C1 C6 117.7(3) . .
C3 C2 C1 120.8(4) . .
C3 C2 H2A 119.6 . .
C1 C2 H2A 119.6 . .
O4 C3 C2 121.0(4) . .
O4 C3 C4 118.8(4) . .
C2 C3 C4 120.2(4) . .
C5 C4 C3 119.4(4) . .
C5 C4 H4A 120.3 . .
C3 C4 H4A 120.3 . .
C4 C5 C6 121.9(4) . .
C4 C5 H5A 119.1 . .
C6 C5 H5A 119.1 . .
C5 C6 C7 118.2(4) . .
C5 C6 C1 119.9(4) . .
C7 C6 C1 121.7(3) . .
N1 C7 C6 127.9(3) . .
N1 C7 H7A 116.1 . .
C6 C7 H7A 116.1 . .
O2 C8 C9 118.9(4) . .
O2 C8 C13 123.6(3) . .
C9 C8 C13 117.5(4) . .
C8 C9 C10 121.3(4) . .
C8 C9 H9A 119.4 . .
C10 C9 H9A 119.4 . .
O5 C10 C11 117.8(4) . .
O5 C10 C9 122.1(4) . .
C11 C10 C9 120.1(4) . .
C12 C11 C10 119.7(4) . .
C12 C11 H11A 120.1 . .
C10 C11 H11A 120.1 . .
C11 C12 C13 121.0(5) . .
C11 C12 H12A 119.5 . .
C13 C12 H12A 119.5 . .
C8 C13 C12 120.3(4) . .
C8 C13 C14 122.9(4) . .
C12 C13 C14 116.8(4) . .
N2 C14 C13 123.9(4) . .
N2 C14 H14A 118.0 . .
C13 C14 H14A 118.0 . .
N3 C15 C16 125.0(3) . .
N3 C15 H15A 117.5 . .
C16 C15 H15A 117.5 . .
C21 C16 C17 118.1(5) . .
C21 C16 C15 123.5(3) . .
C17 C16 C15 117.6(4) . .
C21 C16 C17' 120.0(5) . .
C17 C16 C17' 29.4(7) . .
C15 C16 C17' 112.8(6) . .
C19 O6 H6A 109.5 . .
C19 O6 H6'B 105.7 . .
H6A O6 H6'B 41.2 . .
C18 C17 C16 121.5(6) . .
C18 C17 H17A 119.2 . .
C16 C17 H17A 119.2 . .
C17 C18 C19 120.0(7) . .
C17 C18 H18A 120.0 . .
C19 C18 H18A 120.0 . .
C18 C19 C20 118.8(7) . .
C18 C19 O6 118.3(7) . .
C20 C19 O6 122.5(7) . .
C19 C20 C21 121.0(6) . .
C19 C20 H20A 119.5 . .
C21 C20 H20A 119.5 . .
C19' O6' H6'B 121.7 . .
C18' C17' C16 121.1(10) . .
C18' C17' H17B 119.5 . .
C16 C17' H17B 119.5 . .
C17' C18' C19' 115.4(11) . .
C17' C18' H18B 122.3 . .
C19' C18' H18B 122.3 . .
O6' C19' C18' 116.9(11) . .
O6' C19' C20' 117.3(10) . .
C18' C19' C20' 125.1(11) . .
C21 C20' C19' 113.5(9) . .
C21 C20' H20B 123.2 . .
C19' C20' H20B 123.2 . .
O3 C21 C20 118.4(4) . .
O3 C21 C20' 116.7(6) . .
C20 C21 C20' 5.6(8) . .
O3 C21 C16 123.7(4) . .
C20 C21 C16 117.9(4) . .
C20' C21 C16 119.5(6) . .
C22 N4 C24 116.0(5) . .
C22 N4 C23 122.1(4) . .
C24 N4 C23 121.7(4) . .
O7 C22 N4 121.1(5) . .
O7 C22 H22A 119.5 . .
N4 C22 H22A 119.5 . .
N4 C23 H23A 109.5 . .
N4 C23 H23B 109.5 . .
H23A C23 H23B 109.5 . .
N4 C23 H23C 109.5 . .
H23A C23 H23C 109.5 . .
H23B C23 H23C 109.5 . .
N4 C24 H24A 109.5 . .
N4 C24 H24B 109.5 . .
H24A C24 H24B 109.5 . .
N4 C24 H24C 109.5 . .
H24A C24 H24C 109.5 . .
H24B C24 H24C 109.5 . .
C25 N5 C26 119.4(5) . .
C25 N5 C27 124.3(5) . .
C26 N5 C27 116.3(5) . .
O8 C25 N5 120.1(6) . .
O8 C25 H25A 120.0 . .
N5 C25 H25A 120.0 . .
N5 C26 H26A 109.5 . .
N5 C26 H26B 109.5 . .
H26A C26 H26B 109.5 . .
N5 C26 H26C 109.5 . .
H26A C26 H26C 109.5 . .
H26B C26 H26C 109.5 . .
N5 C27 H27A 109.5 . .
N5 C27 H27B 109.5 . .
H27A C27 H27B 109.5 . .
N5 C27 H27C 109.5 . .
H27A C27 H27C 109.5 . .
H27B C27 H27C 109.5 . .
C28 N6 C29 114.5(7) . .
C28 N6 C30 122.6(7) . .
C29 N6 C30 120.9(7) . .
O9 C28 N6 122.8(8) . .
O9 C28 H28A 118.6 . .
N6 C28 H28A 118.6 . .
N6 C29 H29A 109.5 . .
N6 C29 H29B 109.5 . .
H29A C29 H29B 109.5 . .
N6 C29 H29C 109.5 . .
H29A C29 H29C 109.5 . .
H29B C29 H29C 109.5 . .
N6 C30 H30A 109.5 . .
N6 C30 H30B 109.5 . .
H30A C30 H30B 109.5 . .
N6 C30 H30C 109.5 . .
H30A C30 H30C 109.5 . .
H30B C30 H30C 109.5 . .
O9' C28' N6' 110.7(9) . .
O9' C28' H28B 124.6 . .
N6' C28' H28B 124.6 . .
C28' N6' C30' 116.4(10) . .
C28' N6' C29' 110.6(8) . .
C30' N6' C29' 107.5(10) . .
N6' C29' H29D 109.5 . .
N6' C29' H29E 109.5 . .
H29D C29' H29E 109.5 . .
N6' C29' H29F 109.5 . .
H29D C29' H29F 109.5 . .
H29E C29' H29F 109.5 . .
N6' C30' H30D 109.5 . .
N6' C30' H30E 109.5 . .
H30D C30' H30E 109.5 . .
N6' C30' H30F 109.5 . .
H30D C30' H30F 109.5 . .
H30E C30' H30F 109.5 . .
C31 N7 C33 111.3(8) . .
C31 N7 C32 119.4(9) . .
C33 N7 C32 121.4(10) . .
O10 C31 N7 125.8(9) . .
O10 C31 H31A 117.1 . .
N7 C31 H31A 117.1 . .
N7 C32 H32A 109.5 . .
N7 C32 H32B 109.5 . .
H32A C32 H32B 109.5 . .
N7 C32 H32C 109.5 . .
H32A C32 H32C 109.5 . .
H32B C32 H32C 109.5 . .
N7 C33 H33A 109.5 . .
N7 C33 H33B 109.5 . .
H33A C33 H33B 109.5 . .
N7 C33 H33C 109.5 . .
H33A C33 H33C 109.5 . .
H33B C33 H33C 109.5 . .
O10' C31' H31B 125.4 . .
H33D C33' H33E 109.5 . .
H33D C33' H33F 109.5 . .
H33E C33' H33F 109.5 . .
H32D C32' H32E 109.5 . .
H32D C32' H32F 109.5 . .
H32E C32' H32F 109.5 . .
C34 O11 C34 101.9(10) 2_556 .
O11 C34 C35 95.1(8) . .
O11 C34 H34A 112.7 . .
C35 C34 H34A 112.7 . .
O11 C34 H34B 112.7 . .
C35 C34 H34B 112.7 . .
H34A C34 H34B 110.2 . .
C34 C35 H35D 109.5 . .
C34 C35 H35A 109.5 . .
H35D C35 H35A 109.5 . .
C34 C35 H35B 109.5 . .
H35D C35 H35B 109.5 . .
H35A C35 H35B 109.5 . .

loop_
_geom_bond_atom_site_label_1
_geom_bond_atom_site_label_2
_geom_bond_distance
_geom_bond_site_symmetry_2
Fe1 O1 1.904(3) .
Fe1 O3 1.921(2) .
Fe1 O2 1.931(2) .
Fe1 N2 2.129(3) .
Fe1 N1 2.144(3) .
Fe1 N3 2.182(3) .
O1 C1 1.328(4) .
O3 C21 1.307(4) .
O2 C8 1.300(4) .
O4 C3 1.359(5) .
O4 H4B 0.8499 .
O5 C10 1.356(5) .
O5 H5B 0.8200 .
N1 C7 1.306(4) .
N1 N1 1.429(5) 2_556
N3 C15 1.285(4) .
N3 N2 1.430(4) 2_556
N2 C14 1.298(4) .
N2 N3 1.430(4) 2_556
C1 C2 1.379(5) .
C1 C6 1.418(5) .
C2 C3 1.368(5) .
C2 H2A 0.9300 .
C3 C4 1.396(5) .
C4 C5 1.333(6) .
C4 H4A 0.9300 .
C5 C6 1.362(5) .
C5 H5A 0.9300 .
C6 C7 1.412(5) .
C7 H7A 0.9300 .
C8 C9 1.392(5) .
C8 C13 1.395(5) .
C9 C10 1.394(5) .
C9 H9A 0.9300 .
C10 C11 1.373(6) .
C11 C12 1.358(5) .
C11 H11A 0.9300 .
C12 C13 1.399(5) .
C12 H12A 0.9300 .
C13 C14 1.442(5) .
C14 H14A 0.9300 .
C15 C16 1.432(5) .
C15 H15A 0.9300 .
C16 C21 1.400(5) .
C16 C17 1.423(8) .
C16 C17' 1.496(12) .
O6 C19 1.402(9) .
O6 H6A 0.8200 .
O6 H6'B 1.0665 .
C17 C18 1.350(10) .
C17 H17A 0.9300 .
C18 C19 1.387(10) .
C18 H18A 0.9300 .
C19 C20 1.392(11) .
C20 C21 1.392(8) .
C20 H20A 0.9300 .
O6' C19' 1.365(15) .
O6' H6'B 0.8500 .
C17' C18' 1.360(15) .
C17' H17B 0.9300 .
C18' C19' 1.427(16) .
C18' H18B 0.9300 .
C19' C20' 1.512(16) .
C20' C21 1.396(8) .
C20' H20B 0.9300 .
N4 C22 1.315(5) .
N4 C24 1.435(5) .
N4 C23 1.448(5) .
O7 C22 1.228(5) .
C22 H22A 0.9300 .
C23 H23A 0.9600 .
C23 H23B 0.9600 .
C23 H23C 0.9600 .
C24 H24A 0.9600 .
C24 H24B 0.9600 .
C24 H24C 0.9600 .
N5 C25 1.303(6) .
N5 C26 1.417(6) .
N5 C27 1.422(6) .
O8 C25 1.234(6) .
C25 H25A 0.9300 .
C26 H26A 0.9600 .
C26 H26B 0.9600 .
C26 H26C 0.9600 .
C27 H27A 0.9600 .
C27 H27B 0.9600 .
C27 H27C 0.9600 .
N6 C28 1.347(7) .
N6 C29 1.442(8) .
N6 C30 1.454(8) .
O9 C28 1.220(7) .
C28 H28A 0.9300 .
C29 H29A 0.9600 .
C29 H29B 0.9600 .
C29 H29C 0.9600 .
C30 H30A 0.9600 .
C30 H30B 0.9600 .
C30 H30C 0.9600 .
O9' C28' 1.235(9) .
C28' N6' 1.346(8) .
C28' H28B 0.9300 .
N6' C30' 1.443(9) .
N6' C29' 1.453(9) .
C29' H29D 0.9600 .
C29' H29E 0.9600 .
C29' H29F 0.9600 .
C30' H30D 0.9600 .
C30' H30E 0.9600 .
C30' H30F 0.9600 .
N7 C31 1.358(8) .
N7 C33 1.444(6) .
N7 C32 1.449(8) .
O10 C31 1.239(8) .
C31 H31A 0.9300 .
C32 H32A 0.9600 .
C32 H32B 0.9600 .
C32 H32C 0.9600 .
C33 H33A 0.9600 .
C33 H33B 0.9600 .
C33 H33C 0.9600 .
O10' C31' 1.232(8) .
C31' H31B 0.9300 .
C33' H33D 0.9600 .
C33' H33E 0.9600 .
C33' H33F 0.9600 .
C32' H32D 0.9600 .
C32' H32E 0.9600 .
C32' H32F 0.9600 .
O11 C34 1.456(10) 2_556
O11 C34 1.456(10) .
C34 C35 1.478(12) .
C34 H34A 0.9700 .
C34 H34B 0.9700 .
C35 H35D 0.9600 .
C35 H35A 0.9600 .
C35 H35B 0.9600 .
